data_4304320
loop_
_publ_author_name
'Susan E. Latturner'
'Mercouri G. Kanatzidis'

_publ_contact_author
;
M. G. Kanatzidis
;
_publ_contact_author_email ' m-kanatzidis@northwestern.edu '
_publ_section_title
;
RE(AuAl2)nAl2(AuxSi1-x)2: A New Homologous Series of Quaternary
Intermetallics Grown from Aluminum Flux
;
_journal_name_full 'Inorganic Chemistry'
_journal_page_first 2089
_journal_page_last 2097
_journal_paper_doi 10.1021/ic701799z
_journal_volume 47
_journal_year 2008
_chemical_formula_sum 'Al4 Au1.96 Nd Si1.04'
_chemical_formula_weight 674.18
_chemical_name_systematic
; 
 ? 
;
_space_group_IT_number 129
_symmetry_cell_setting tetragonal
_symmetry_space_group_name_Hall '-P 4a 2a'
_symmetry_space_group_name_H-M 'P 4/n m m :2'
_atom_sites_solution_primary direct
_atom_sites_solution_secondary difmap
_audit_creation_method SHELXL-97
_cell_angle_alpha 90.00
_cell_angle_beta 90.00
_cell_angle_gamma 90.00
_cell_formula_units_Z 2
_cell_length_a 6.0271(6)
_cell_length_b 6.0271(6)
_cell_length_c 8.2230(16)
_cell_measurement_temperature 293(2)
_cell_volume 298.71(7)
_computing_cell_refinement 'Bruker SAINT software (Bruker, 1999)'
_computing_data_collection 'Bruker SMART software (Bruker, 1997)'
_computing_data_reduction 'Bruker SAINT software (Bruker, 1999)'
_computing_structure_refinement 'SHELXL-97 (Sheldrick, 1997)'
_computing_structure_solution 'SHELXS-97 (Sheldrick, 1990)'
_diffrn_ambient_temperature 293(2)
_diffrn_measured_fraction_theta_full 0.962
_diffrn_measured_fraction_theta_max 0.962
_diffrn_measurement_device_type 'CCD area detector (Bruker AXS)'
_diffrn_measurement_method 'phi and omega scans'
_diffrn_radiation_monochromator graphite
_diffrn_radiation_source 'fine-focus sealed tube'
_diffrn_radiation_type MoK\a
_diffrn_radiation_wavelength 0.71073
_diffrn_reflns_av_R_equivalents 0.0653
_diffrn_reflns_av_sigmaI/netI 0.0344
_diffrn_reflns_limit_h_max 7
_diffrn_reflns_limit_h_min -7
_diffrn_reflns_limit_k_max 7
_diffrn_reflns_limit_k_min -7
_diffrn_reflns_limit_l_max 10
_diffrn_reflns_limit_l_min -10
_diffrn_reflns_number 2962
_diffrn_reflns_theta_full 28.89
_diffrn_reflns_theta_max 28.89
_diffrn_reflns_theta_min 2.48
_exptl_absorpt_coefficient_mu 58.201
_exptl_absorpt_correction_type multi-scan
_exptl_absorpt_process_details SADABS
_exptl_crystal_colour silver
_exptl_crystal_density_diffrn 7.456
_exptl_crystal_density_method 'not measured'
_exptl_crystal_description plate
_exptl_crystal_F_000 568
_exptl_crystal_size_max 0.4
_exptl_crystal_size_mid 0.2
_exptl_crystal_size_min 0.1
_refine_diff_density_max 3.117
_refine_diff_density_min -3.346
_refine_diff_density_rms 0.597
_refine_ls_extinction_coef 0.0169(10)
_refine_ls_extinction_expression Fc^*^=kFc[1+0.001xFc^2^\l^3^/sin(2\q)]^-1/4^
_refine_ls_extinction_method SHELXL
_refine_ls_goodness_of_fit_ref 1.076
_refine_ls_matrix_type full
_refine_ls_number_parameters 20
_refine_ls_number_reflns 254
_refine_ls_number_restraints 0
_refine_ls_restrained_S_all 1.076
_refine_ls_R_factor_all 0.0333
_refine_ls_R_factor_gt 0.0258
_refine_ls_shift/su_max 3.171
_refine_ls_shift/su_mean 0.425
_refine_ls_structure_factor_coef Fsqd
_refine_ls_weighting_details 'calc w=1/[\s^2^(Fo^2^)+(0.0368P)^2^+0.0000P] where P=(Fo^2^+2Fc^2^)/3'
_refine_ls_weighting_scheme calc
_refine_ls_wR_factor_gt 0.0573
_refine_ls_wR_factor_ref 0.0602
_reflns_number_gt 232
_reflns_number_total 254
_reflns_threshold_expression >2sigma(I)
_cod_data_source_file ic701799z-file001_04.cif
_cod_data_source_block 4sl50a
_cod_original_sg_symbol_H-M 'P 4/n m m'
_cod_database_code 4304320

loop_
_symmetry_equiv_pos_as_xyz
'x, y, z'
'-x+1/2, -y+1/2, z'
'-y+1/2, x, z'
'y, -x+1/2, z'
'-x, y+1/2, -z'
'x+1/2, -y, -z'
'y+1/2, x+1/2, -z'
'-y, -x, -z'
'-x, -y, -z'
'x-1/2, y-1/2, -z'
'y-1/2, -x, -z'
'-y, x-1/2, -z'
'x, -y-1/2, z'
'-x-1/2, y, z'
'-y-1/2, -x-1/2, z'
'y, x, z'

loop_
_atom_site_label
_atom_site_type_symbol
_atom_site_fract_x
_atom_site_fract_y
_atom_site_fract_z
_atom_site_U_iso_or_equiv
_atom_site_adp_type
_atom_site_occupancy
_atom_site_symmetry_multiplicity
_atom_site_calc_flag
_atom_site_refinement_flags
_atom_site_disorder_assembly
_atom_site_disorder_group
Au1 Au 0.2500 0.2500 0.34984(10) 0.0019(3) Uani 0.969(5) 8 d SP . .
Si1 Si 0.2500 0.2500 0.34984(10) 0.0019(3) Uani 0.03 8 d SP . .
Au2 Au 0.2500 0.2500 0.6438(7) 0.001(2) Uani 0.010(5) 8 d SP . .
Si2 Si 0.2500 0.2500 0.6438(7) 0.001(2) Uani 0.99 8 d SP . .
Au3 Au 0.7500 0.2500 0.0000 0.0010(3) Uani 1 8 d S . .
Nd1 Nd 0.7500 0.2500 0.5000 0.0021(4) Uani 1 8 d S . .
Al1 Al 0.0005(3) 0.0005(3) 0.1783(4) 0.0032(8) Uani 1 2 d S . .

loop_
_atom_site_aniso_label
_atom_site_aniso_U_11
_atom_site_aniso_U_22
_atom_site_aniso_U_33
_atom_site_aniso_U_23
_atom_site_aniso_U_13
_atom_site_aniso_U_12
Au1 0.0029(3) 0.0029(3) 0.0000(5) 0.000 0.000 0.000
Si1 0.0029(3) 0.0029(3) 0.0000(5) 0.000 0.000 0.000
Au2 0.002(2) 0.002(2) 0.000(3) 0.000 0.000 0.000
Si2 0.002(2) 0.002(2) 0.000(3) 0.000 0.000 0.000
Au3 0.0015(4) 0.0015(4) 0.0000(5) 0.000 0.000 0.000
Nd1 0.0013(4) 0.0013(4) 0.0037(6) 0.000 0.000 0.000
Al1 0.0048(12) 0.0048(12) 0.0000(18) 0.0001(7) 0.0001(7) 0.0002(11)

loop_
_atom_type_symbol
_atom_type_description
_atom_type_scat_dispersion_real
_atom_type_scat_dispersion_imag
_atom_type_scat_source
Al Al 0.0645 0.0514 'International Tables Vol C Tables 4.2.6.8 and 6.1.1.4'
Si Si 0.0817 0.0704 'International Tables Vol C Tables 4.2.6.8 and 6.1.1.4'
Nd Nd -0.1943 3.0179 'International Tables Vol C Tables 4.2.6.8 and 6.1.1.4'
Au Au -2.0133 8.8022 'International Tables Vol C Tables 4.2.6.8 and 6.1.1.4'

loop_
_geom_angle_atom_site_label_1
_geom_angle_atom_site_label_2
_geom_angle_atom_site_label_3
_geom_angle
_geom_angle_site_symmetry_1
_geom_angle_site_symmetry_3
_geom_angle_publ_flag
Au2 Au1 Al1 123.56(7) . . ?
Au2 Au1 Al1 123.56(7) . 2 ?
Al1 Au1 Al1 112.87(13) . 2 ?
Au2 Au1 Al1 123.56(7) . 4 ?
Al1 Au1 Al1 72.20(7) . 4 ?
Al1 Au1 Al1 72.20(7) 2 4 ?
Au2 Au1 Al1 123.56(7) . 3 ?
Al1 Au1 Al1 72.20(7) . 3 ?
Al1 Au1 Al1 72.20(7) 2 3 ?
Al1 Au1 Al1 112.87(13) 4 3 ?
Au2 Au1 Nd1 67.720(14) . . ?
Al1 Au1 Nd1 139.011(8) . . ?
Al1 Au1 Nd1 70.39(5) 2 . ?
Al1 Au1 Nd1 139.011(8) 4 . ?
Al1 Au1 Nd1 70.39(5) 3 . ?
Au2 Au1 Nd1 67.720(14) . 9_666 ?
Al1 Au1 Nd1 139.011(8) . 9_666 ?
Al1 Au1 Nd1 70.39(5) 2 9_666 ?
Al1 Au1 Nd1 70.39(5) 4 9_666 ?
Al1 Au1 Nd1 139.011(8) 3 9_666 ?
Nd1 Au1 Nd1 81.735(10) . 9_666 ?
Au2 Au1 Nd1 67.720(14) . 1_455 ?
Al1 Au1 Nd1 70.39(5) . 1_455 ?
Al1 Au1 Nd1 139.011(8) 2 1_455 ?
Al1 Au1 Nd1 70.39(5) 4 1_455 ?
Al1 Au1 Nd1 139.011(8) 3 1_455 ?
Nd1 Au1 Nd1 135.44(3) . 1_455 ?
Nd1 Au1 Nd1 81.735(10) 9_666 1_455 ?
Au2 Au1 Nd1 67.720(14) . 9_656 ?
Al1 Au1 Nd1 70.39(5) . 9_656 ?
Al1 Au1 Nd1 139.011(8) 2 9_656 ?
Al1 Au1 Nd1 139.011(8) 4 9_656 ?
Al1 Au1 Nd1 70.39(5) 3 9_656 ?
Nd1 Au1 Nd1 81.735(10) . 9_656 ?
Nd1 Au1 Nd1 135.44(3) 9_666 9_656 ?
Nd1 Au1 Nd1 81.735(10) 1_455 9_656 ?
Au1 Au2 Al1 124.42(12) . 10_666 ?
Au1 Au2 Al1 124.42(12) . 12_566 ?
Al1 Au2 Al1 71.36(12) 10_666 12_566 ?
Au1 Au2 Al1 124.42(12) . 11_656 ?
Al1 Au2 Al1 71.36(12) 10_666 11_656 ?
Al1 Au2 Al1 111.2(2) 12_566 11_656 ?
Au1 Au2 Al1 124.42(12) . 9_556 ?
Al1 Au2 Al1 111.2(2) 10_666 9_556 ?
Al1 Au2 Al1 71.36(12) 12_566 9_556 ?
Al1 Au2 Al1 71.36(12) 11_656 9_556 ?
Au1 Au2 Nd1 68.58(9) . 1_455 ?
Al1 Au2 Nd1 138.54(5) 10_666 1_455 ?
Al1 Au2 Nd1 70.33(5) 12_566 1_455 ?
Al1 Au2 Nd1 138.54(5) 11_656 1_455 ?
Al1 Au2 Nd1 70.33(5) 9_556 1_455 ?
Au1 Au2 Nd1 68.58(9) . 9_656 ?
Al1 Au2 Nd1 138.54(5) 10_666 9_656 ?
Al1 Au2 Nd1 138.54(5) 12_566 9_656 ?
Al1 Au2 Nd1 70.33(5) 11_656 9_656 ?
Al1 Au2 Nd1 70.33(5) 9_556 9_656 ?
Nd1 Au2 Nd1 82.33(6) 1_455 9_656 ?
Au1 Au2 Nd1 68.58(9) . 9_666 ?
Al1 Au2 Nd1 70.33(5) 10_666 9_666 ?
Al1 Au2 Nd1 70.33(5) 12_566 9_666 ?
Al1 Au2 Nd1 138.54(5) 11_656 9_666 ?
Al1 Au2 Nd1 138.54(5) 9_556 9_666 ?
Nd1 Au2 Nd1 82.33(6) 1_455 9_666 ?
Nd1 Au2 Nd1 137.16(18) 9_656 9_666 ?
Au1 Au2 Nd1 68.58(9) . . ?
Al1 Au2 Nd1 70.33(5) 10_666 . ?
Al1 Au2 Nd1 138.54(5) 12_566 . ?
Al1 Au2 Nd1 70.33(5) 11_656 . ?
Al1 Au2 Nd1 138.54(5) 9_556 . ?
Nd1 Au2 Nd1 137.16(18) 1_455 . ?
Nd1 Au2 Nd1 82.33(6) 9_656 . ?
Nd1 Au2 Nd1 82.33(6) 9_666 . ?
Al1 Au3 Al1 179.80(13) 4_655 11_655 ?
Al1 Au3 Al1 69.05(11) 4_655 12_665 ?
Al1 Au3 Al1 110.95(11) 11_655 12_665 ?
Al1 Au3 Al1 71.43(12) 4_655 2 ?
Al1 Au3 Al1 108.74(5) 11_655 2 ?
Al1 Au3 Al1 108.74(5) 12_665 2 ?
Al1 Au3 Al1 71.09(12) 4_655 1_655 ?
Al1 Au3 Al1 108.74(5) 11_655 1_655 ?
Al1 Au3 Al1 108.74(5) 12_665 1_655 ?
Al1 Au3 Al1 110.95(11) 2 1_655 ?
Al1 Au3 Al1 110.95(11) 4_655 3 ?
Al1 Au3 Al1 69.05(11) 11_655 3 ?
Al1 Au3 Al1 179.81(13) 12_665 3 ?
Al1 Au3 Al1 71.09(12) 2 3 ?
Al1 Au3 Al1 71.43(12) 1_655 3 ?
Al1 Au3 Al1 108.74(5) 4_655 10_665 ?
Al1 Au3 Al1 71.43(12) 11_655 10_665 ?
Al1 Au3 Al1 71.09(12) 12_665 10_665 ?
Al1 Au3 Al1 69.05(11) 2 10_665 ?
Al1 Au3 Al1 179.81(13) 1_655 10_665 ?
Al1 Au3 Al1 108.74(5) 3 10_665 ?
Al1 Au3 Al1 108.74(5) 4_655 9_655 ?
Al1 Au3 Al1 71.09(12) 11_655 9_655 ?
Al1 Au3 Al1 71.43(12) 12_665 9_655 ?
Al1 Au3 Al1 179.80(13) 2 9_655 ?
Al1 Au3 Al1 69.05(11) 1_655 9_655 ?
Al1 Au3 Al1 108.74(5) 3 9_655 ?
Al1 Au3 Al1 110.95(11) 10_665 9_655 ?
Si2 Nd1 Au2 0.00(18) 1_655 1_655 ?
Si2 Nd1 Si2 97.67(6) 1_655 9_656 ?
Au2 Nd1 Si2 97.67(6) 1_655 9_656 ?
Si2 Nd1 Au2 97.67(6) 1_655 9_656 ?
Au2 Nd1 Au2 97.67(6) 1_655 9_656 ?
Si2 Nd1 Au2 0.0 9_656 9_656 ?
Si2 Nd1 Au2 137.16(18) 1_655 . ?
Au2 Nd1 Au2 137.16(18) 1_655 . ?
Si2 Nd1 Au2 97.67(6) 9_656 . ?
Au2 Nd1 Au2 97.67(6) 9_656 . ?
Si2 Nd1 Si2 97.67(6) 1_655 9_666 ?
Au2 Nd1 Si2 97.67(6) 1_655 9_666 ?
Si2 Nd1 Si2 137.16(18) 9_656 9_666 ?
Au2 Nd1 Si2 137.16(18) 9_656 9_666 ?
Au2 Nd1 Si2 97.67(6) . 9_666 ?
Si2 Nd1 Au2 97.67(6) 1_655 9_666 ?
Au2 Nd1 Au2 97.67(6) 1_655 9_666 ?
Si2 Nd1 Au2 137.16(18) 9_656 9_666 ?
Au2 Nd1 Au2 137.16(18) 9_656 9_666 ?
Au2 Nd1 Au2 97.67(6) . 9_666 ?
Si2 Nd1 Au2 0.00(18) 9_666 9_666 ?
Si2 Nd1 Au1 82.04(3) 1_655 9_666 ?
Au2 Nd1 Au1 82.04(3) 1_655 9_666 ?
Si2 Nd1 Au1 179.14(9) 9_656 9_666 ?
Au2 Nd1 Au1 179.14(9) 9_656 9_666 ?
Au2 Nd1 Au1 82.04(3) . 9_666 ?
Si2 Nd1 Au1 43.70(9) 9_666 9_666 ?
Au2 Nd1 Au1 43.70(9) 9_666 9_666 ?
Si2 Nd1 Au1 179.14(9) 1_655 . ?
Au2 Nd1 Au1 179.14(9) 1_655 . ?
Si2 Nd1 Au1 82.04(3) 9_656 . ?
Au2 Nd1 Au1 82.04(3) 9_656 . ?
Au2 Nd1 Au1 43.70(9) . . ?
Si2 Nd1 Au1 82.04(3) 9_666 . ?
Au2 Nd1 Au1 82.04(3) 9_666 . ?
Au1 Nd1 Au1 98.265(10) 9_666 . ?
Si2 Nd1 Si1 82.04(3) 1_655 9_666 ?
Au2 Nd1 Si1 82.04(3) 1_655 9_666 ?
Si2 Nd1 Si1 179.14(9) 9_656 9_666 ?
Au2 Nd1 Si1 179.14(9) 9_656 9_666 ?
Au2 Nd1 Si1 82.04(3) . 9_666 ?
Si2 Nd1 Si1 43.70(9) 9_666 9_666 ?
Au2 Nd1 Si1 43.70(9) 9_666 9_666 ?
Au1 Nd1 Si1 0.00(3) 9_666 9_666 ?
Au1 Nd1 Si1 98.265(10) . 9_666 ?
Au1 Al1 Au3 108.35(7) . 9_655 ?
Au1 Al1 Au3 108.35(7) . 1_455 ?
Au3 Al1 Au3 110.95(11) 9_655 1_455 ?
Au1 Al1 Au2 112.02(15) . 9_556 ?
Au3 Al1 Au2 108.60(9) 9_655 9_556 ?
Au3 Al1 Au2 108.60(9) 1_455 9_556 ?
Au1 Al1 Si2 112.02(15) . 9_556 ?
Au3 Al1 Si2 108.60(9) 9_655 9_556 ?
Au3 Al1 Si2 108.60(9) 1_455 9_556 ?
Au2 Al1 Si2 0.0 9_556 9_556 ?
Au1 Al1 Al1 123.73(16) . 9 ?
Au3 Al1 Al1 55.47(5) 9_655 9 ?
Au3 Al1 Al1 55.47(5) 1_455 9 ?
Au2 Al1 Al1 124.25(18) 9_556 9 ?
Si2 Al1 Al1 124.25(18) 9_556 9 ?
Au1 Al1 Nd1 64.57(6) . 1_455 ?
Au3 Al1 Nd1 163.37(8) 9_655 1_455 ?
Au3 Al1 Nd1 85.68(3) 1_455 1_455 ?
Au2 Al1 Nd1 63.81(9) 9_556 1_455 ?
Si2 Al1 Nd1 63.81(9) 9_556 1_455 ?
Al1 Al1 Nd1 141.15(3) 9 1_455 ?
Au1 Al1 Nd1 64.57(6) . 9_656 ?
Au3 Al1 Nd1 85.68(3) 9_655 9_656 ?
Au3 Al1 Nd1 163.37(8) 1_455 9_656 ?
Au2 Al1 Nd1 63.81(9) 9_556 9_656 ?
Si2 Al1 Nd1 63.81(9) 9_556 9_656 ?
Al1 Al1 Nd1 141.15(3) 9 9_656 ?
Nd1 Al1 Nd1 77.70(6) 1_455 9_656 ?

loop_
_geom_bond_atom_site_label_1
_geom_bond_atom_site_label_2
_geom_bond_distance
_geom_bond_site_symmetry_2
_geom_bond_publ_flag
Au1 Au2 2.417(6) . ?
Au1 Al1 2.552(3) . ?
Au1 Al1 2.552(3) 2 ?
Au1 Al1 2.552(3) 4 ?
Au1 Al1 2.552(3) 3 ?
Au1 Nd1 3.2567(4) . ?
Au1 Nd1 3.2567(4) 9_666 ?
Au1 Nd1 3.2567(4) 1_455 ?
Au1 Nd1 3.2567(4) 9_656 ?
Au2 Al1 2.589(4) 10_666 ?
Au2 Al1 2.589(4) 12_566 ?
Au2 Al1 2.589(4) 11_656 ?
Au2 Al1 2.589(4) 9_556 ?
Au2 Nd1 3.237(2) 1_455 ?
Au2 Nd1 3.237(2) 9_656 ?
Au2 Nd1 3.237(2) 9_666 ?
Au2 Nd1 3.237(2) . ?
Au3 Al1 2.5864(17) 4_655 ?
Au3 Al1 2.5864(17) 11_655 ?
Au3 Al1 2.5864(17) 12_665 ?
Au3 Al1 2.5864(17) 2 ?
Au3 Al1 2.5864(17) 1_655 ?
Au3 Al1 2.5864(17) 3 ?
Au3 Al1 2.5864(17) 10_665 ?
Au3 Al1 2.5864(17) 9_655 ?
Nd1 Si2 3.237(2) 1_655 ?
Nd1 Au2 3.237(2) 1_655 ?
Nd1 Si2 3.237(2) 9_656 ?
Nd1 Au2 3.237(2) 9_656 ?
Nd1 Si2 3.237(2) 9_666 ?
Nd1 Au2 3.237(2) 9_666 ?
Nd1 Au1 3.2567(4) 9_666 ?
Nd1 Si1 3.2567(4) 9_666 ?
Al1 Au3 2.5864(17) 9_655 ?
Al1 Au3 2.5864(17) 1_455 ?
Al1 Au2 2.589(4) 9_556 ?
Al1 Si2 2.589(4) 9_556 ?
Al1 Al1 2.932(6) 9 ?
Al1 Nd1 3.397(2) 1_455 ?
Al1 Nd1 3.397(2) 9_656 ?
